data_4315763
loop_
_publ_author_name
'Anukul Jana'
'Herbert W. Roesky'
'Carola Schulzke'
'Prinson P. Samuel'
'Alexander D\"oring'

_publ_section_title
;
 Synthesis and Reaction of Monomeric Germanium(II) and Lead(II)
 Dimethylamide and the Synthesis of Germanium(II) Hydrazide by Clevage of
 one N-H bond of Hydrazine
;
_journal_name_full 'Inorganic Chemistry'
_journal_page_first 5554
_journal_page_last 5559
_journal_paper_doi 10.1021/ic1003808
_journal_volume 49
_journal_year 2010
_chemical_formula_sum 'C31 H47 Ge N3'
_chemical_formula_weight 534.31
_chemical_name_systematic
;
 ?
;
_space_group_IT_number 2
_symmetry_cell_setting triclinic
_symmetry_space_group_name_Hall '-P 1'
_symmetry_space_group_name_H-M 'P -1'
_atom_sites_solution_hydrogens geom
_atom_sites_solution_primary direct
_atom_sites_solution_secondary difmap
_audit_creation_method SHELXL-97
_cell_angle_alpha 66.98(3)
_cell_angle_beta 80.50(3)
_cell_angle_gamma 72.40(3)
_cell_formula_units_Z 2
_cell_length_a 10.453(2)
_cell_length_b 12.286(3)
_cell_length_c 13.016(3)
_cell_measurement_reflns_used 13048
_cell_measurement_temperature 133(2)
_cell_measurement_theta_max 54.0
_cell_measurement_theta_min 3.4
_cell_volume 1464.4(7)
_computing_structure_refinement 'SHELXL-97 (Sheldrick, 1997)'
_diffrn_ambient_temperature 133(2)
_diffrn_measured_fraction_theta_full 0.985
_diffrn_measured_fraction_theta_max 0.985
_diffrn_measurement_device_type IPDSII
_diffrn_radiation_monochromator graphite
_diffrn_radiation_source 'fine-focus sealed tube'
_diffrn_radiation_type MoK\a
_diffrn_radiation_wavelength 0.71073
_diffrn_reflns_av_R_equivalents 0.0270
_diffrn_reflns_av_sigmaI/netI 0.0275
_diffrn_reflns_limit_h_max 12
_diffrn_reflns_limit_h_min -13
_diffrn_reflns_limit_k_max 15
_diffrn_reflns_limit_k_min -15
_diffrn_reflns_limit_l_max 16
_diffrn_reflns_limit_l_min -16
_diffrn_reflns_number 13048
_diffrn_reflns_theta_full 27.02
_diffrn_reflns_theta_max 27.02
_diffrn_reflns_theta_min 1.70
_exptl_absorpt_coefficient_mu 1.069
_exptl_absorpt_correction_T_max 0.9178
_exptl_absorpt_correction_T_min 0.7922
_exptl_absorpt_correction_type numerical
_exptl_absorpt_process_details 'face indexed'
_exptl_crystal_colour yellow
_exptl_crystal_density_diffrn 1.212
_exptl_crystal_density_method 'not measured'
_exptl_crystal_description platelet
_exptl_crystal_F_000 572
_exptl_crystal_size_max 0.23
_exptl_crystal_size_mid 0.20
_exptl_crystal_size_min 0.08
_refine_diff_density_max 0.331
_refine_diff_density_min -0.233
_refine_diff_density_rms 0.046
_refine_ls_extinction_method none
_refine_ls_goodness_of_fit_ref 1.055
_refine_ls_hydrogen_treatment constr
_refine_ls_matrix_type full
_refine_ls_number_parameters 331
_refine_ls_number_reflns 6309
_refine_ls_number_restraints 0
_refine_ls_restrained_S_all 1.055
_refine_ls_R_factor_all 0.0335
_refine_ls_R_factor_gt 0.0279
_refine_ls_shift/su_max 0.001
_refine_ls_shift/su_mean 0.000
_refine_ls_structure_factor_coef Fsqd
_refine_ls_weighting_details 'calc w=1/[\s^2^(Fo^2^)+(0.0317P)^2^+0.4886P] where P=(Fo^2^+2Fc^2^)/3'
_refine_ls_weighting_scheme calc
_refine_ls_wR_factor_gt 0.0640
_refine_ls_wR_factor_ref 0.0657
_reflns_number_gt 5701
_reflns_number_total 6309
_reflns_threshold_expression >2sigma(I)
_cod_data_source_file ic1003808_si_001_1.cif
_cod_data_source_block ja46
_cod_original_cell_volume 1464.4(6)
_cod_database_code 4315763

loop_
_symmetry_equiv_pos_as_xyz
'x, y, z'
'-x, -y, -z'

loop_
_atom_site_label
_atom_site_type_symbol
_atom_site_fract_x
_atom_site_fract_y
_atom_site_fract_z
_atom_site_U_iso_or_equiv
_atom_site_adp_type
_atom_site_occupancy
_atom_site_symmetry_multiplicity
_atom_site_calc_flag
_atom_site_refinement_flags
_atom_site_disorder_assembly
_atom_site_disorder_group
Ge1 Ge 0.267046(16) 0.487083(14) 0.189482(13) 0.01780(5) Uani 1 1 d . . .
N1 N 0.08457(13) 0.49560(13) 0.22734(12) 0.0266(3) Uani 1 1 d . . .
N2 N 0.34937(12) 0.33214(11) 0.31684(10) 0.0181(2) Uani 1 1 d . . .
N3 N 0.28761(12) 0.58583(11) 0.27915(10) 0.0181(2) Uani 1 1 d . . .
C1 C 0.01485(17) 0.46419(17) 0.33623(17) 0.0342(4) Uani 1 1 d . . .
H1A H -0.0619 0.5332 0.3380 0.0498(11) Uiso 1 1 calc R . .
H1B H 0.0764 0.4461 0.3935 0.0498(11) Uiso 1 1 calc R . .
H1C H -0.0172 0.3920 0.3511 0.0498(11) Uiso 1 1 calc R . .
C2 C -0.00035(19) 0.52419(18) 0.13756(19) 0.0396(4) Uani 1 1 d . . .
H2A H -0.0354 0.4540 0.1509 0.0498(11) Uiso 1 1 calc R . .
H2B H 0.0525 0.5419 0.0662 0.0498(11) Uiso 1 1 calc R . .
H2C H -0.0754 0.5959 0.1350 0.0498(11) Uiso 1 1 calc R . .
C3 C 0.41527(15) 0.22721(13) 0.28453(12) 0.0194(3) Uani 1 1 d . . .
C4 C 0.34154(16) 0.15083(14) 0.28027(13) 0.0226(3) Uani 1 1 d . . .
C5 C 0.40985(17) 0.05080(14) 0.24817(13) 0.0252(3) Uani 1 1 d . . .
H5 H 0.3615 -0.0021 0.2453 0.034(2) Uiso 1 1 calc R . .
C6 C 0.54613(17) 0.02792(14) 0.22067(13) 0.0265(3) Uani 1 1 d . . .
H6 H 0.5911 -0.0406 0.1997 0.034(2) Uiso 1 1 calc R . .
C7 C 0.61704(16) 0.10500(14) 0.22371(14) 0.0263(3) Uani 1 1 d . . .
H7 H 0.7107 0.0890 0.2041 0.034(2) Uiso 1 1 calc R . .
C8 C 0.55388(15) 0.20575(13) 0.25496(12) 0.0220(3) Uani 1 1 d . . .
C9 C 0.19101(17) 0.17363(15) 0.30646(15) 0.0286(3) Uani 1 1 d . . .
H9 H 0.1602 0.2452 0.3315 0.027(2) Uiso 1 1 calc R . .
C10 C 0.11838(18) 0.20668(18) 0.20135(18) 0.0367(4) Uani 1 1 d . . .
H10A H 0.1429 0.2773 0.1420 0.0498(11) Uiso 1 1 calc R . .
H10B H 0.0210 0.2272 0.2179 0.0498(11) Uiso 1 1 calc R . .
H10C H 0.1446 0.1367 0.1768 0.0498(11) Uiso 1 1 calc R . .
C11 C 0.1540(2) 0.06348(18) 0.40075(18) 0.0426(5) Uani 1 1 d . . .
H11A H 0.1801 -0.0071 0.3770 0.0498(11) Uiso 1 1 calc R . .
H11B H 0.0568 0.0837 0.4181 0.0498(11) Uiso 1 1 calc R . .
H11C H 0.2014 0.0434 0.4674 0.0498(11) Uiso 1 1 calc R . .
C12 C 0.63605(15) 0.29003(14) 0.25301(14) 0.0253(3) Uani 1 1 d . . .
H12 H 0.5733 0.3602 0.2715 0.027(2) Uiso 1 1 calc R . .
C13 C 0.7010(2) 0.34216(18) 0.13651(16) 0.0376(4) Uani 1 1 d . . .
H13A H 0.7624 0.2750 0.1160 0.0498(11) Uiso 1 1 calc R . .
H13B H 0.7514 0.3977 0.1366 0.0498(11) Uiso 1 1 calc R . .
H13C H 0.6310 0.3872 0.0823 0.0498(11) Uiso 1 1 calc R . .
C14 C 0.74250(18) 0.22473(18) 0.34051(16) 0.0347(4) Uani 1 1 d . . .
H14A H 0.6985 0.1964 0.4151 0.0498(11) Uiso 1 1 calc R . .
H14B H 0.7928 0.2817 0.3373 0.0498(11) Uiso 1 1 calc R . .
H14C H 0.8043 0.1543 0.3252 0.0498(11) Uiso 1 1 calc R . .
C15 C 0.40101(18) 0.19461(15) 0.51043(13) 0.0294(3) Uani 1 1 d . . .
H15A H 0.3460 0.1427 0.5103 0.0498(11) Uiso 1 1 calc R . .
H15B H 0.3911 0.2014 0.5840 0.0498(11) Uiso 1 1 calc R . .
H15C H 0.4955 0.1581 0.4940 0.0498(11) Uiso 1 1 calc R . .
C16 C 0.35515(15) 0.32079(14) 0.42219(12) 0.0209(3) Uani 1 1 d . . .
C17 C 0.32440(15) 0.42047(14) 0.45649(12) 0.0224(3) Uani 1 1 d . . .
H17 H 0.3171 0.4023 0.5349 0.034(2) Uiso 1 1 calc R . .
C18 C 0.30305(14) 0.54472(14) 0.38802(13) 0.0205(3) Uani 1 1 d . . .
C19 C 0.30171(17) 0.63106(15) 0.44539(14) 0.0278(3) Uani 1 1 d . . .
H19A H 0.3071 0.7108 0.3889 0.0498(11) Uiso 1 1 calc R . .
H19B H 0.3789 0.5970 0.4925 0.0498(11) Uiso 1 1 calc R . .
H19C H 0.2183 0.6412 0.4918 0.0498(11) Uiso 1 1 calc R . .
C20 C 0.27595(15) 0.71332(13) 0.21019(12) 0.0204(3) Uani 1 1 d . . .
C21 C 0.15218(16) 0.80184(15) 0.20667(14) 0.0263(3) Uani 1 1 d . . .
C22 C 0.14476(19) 0.92241(15) 0.13470(16) 0.0330(4) Uani 1 1 d . . .
H22 H 0.0620 0.9832 0.1309 0.034(2) Uiso 1 1 calc R . .
C23 C 0.2549(2) 0.95540(15) 0.06893(15) 0.0342(4) Uani 1 1 d . . .
H23 H 0.2478 1.0382 0.0209 0.034(2) Uiso 1 1 calc R . .
C24 C 0.37573(18) 0.86748(15) 0.07316(14) 0.0286(3) Uani 1 1 d . . .
H24 H 0.4512 0.8909 0.0280 0.034(2) Uiso 1 1 calc R . .
C25 C 0.38886(16) 0.74514(14) 0.14236(12) 0.0217(3) Uani 1 1 d . . .
C26 C 0.02688(16) 0.77190(16) 0.27593(17) 0.0329(4) Uani 1 1 d . . .
H26 H 0.0493 0.6818 0.3202 0.027(2) Uiso 1 1 calc R . .
C27 C -0.08671(19) 0.8021(2) 0.2007(2) 0.0479(5) Uani 1 1 d . . .
H27A H -0.1161 0.8910 0.1615 0.0498(11) Uiso 1 1 calc R . .
H27B H -0.1624 0.7727 0.2464 0.0498(11) Uiso 1 1 calc R . .
H27C H -0.0544 0.7620 0.1459 0.0498(11) Uiso 1 1 calc R . .
C28 C -0.0217(2) 0.83933(19) 0.3583(2) 0.0435(5) Uani 1 1 d . . .
H28A H 0.0512 0.8203 0.4062 0.0498(11) Uiso 1 1 calc R . .
H28B H -0.0987 0.8129 0.4046 0.0498(11) Uiso 1 1 calc R . .
H28C H -0.0487 0.9279 0.3166 0.0498(11) Uiso 1 1 calc R . .
C29 C 0.52305(15) 0.65023(14) 0.14539(13) 0.0225(3) Uani 1 1 d . . .
H29 H 0.5032 0.5729 0.1523 0.027(2) Uiso 1 1 calc R . .
C30 C 0.59841(18) 0.62168(19) 0.24791(15) 0.0349(4) Uani 1 1 d . . .
H30A H 0.6156 0.6967 0.2456 0.0498(11) Uiso 1 1 calc R . .
H30B H 0.6840 0.5604 0.2479 0.0498(11) Uiso 1 1 calc R . .
H30C H 0.5439 0.5896 0.3159 0.0498(11) Uiso 1 1 calc R . .
C31 C 0.61318(18) 0.68692(16) 0.03927(14) 0.0312(4) Uani 1 1 d . . .
H31A H 0.5624 0.7100 -0.0263 0.0498(11) Uiso 1 1 calc R . .
H31B H 0.6912 0.6176 0.0413 0.0498(11) Uiso 1 1 calc R . .
H31C H 0.6437 0.7567 0.0349 0.0498(11) Uiso 1 1 calc R . .

loop_
_atom_site_aniso_label
_atom_site_aniso_U_11
_atom_site_aniso_U_22
_atom_site_aniso_U_33
_atom_site_aniso_U_23
_atom_site_aniso_U_13
_atom_site_aniso_U_12
Ge1 0.02021(8) 0.01807(8) 0.01597(8) -0.00625(5) -0.00224(5) -0.00541(5)
N1 0.0207(6) 0.0292(7) 0.0325(7) -0.0106(6) -0.0066(6) -0.0079(5)
N2 0.0185(6) 0.0182(6) 0.0173(6) -0.0064(5) -0.0001(5) -0.0051(4)
N3 0.0173(6) 0.0195(6) 0.0194(6) -0.0083(5) -0.0022(5) -0.0050(4)
C1 0.0208(8) 0.0349(9) 0.0466(11) -0.0150(8) 0.0039(7) -0.0097(7)
C2 0.0314(9) 0.0369(10) 0.0576(12) -0.0204(9) -0.0221(9) -0.0042(7)
C3 0.0219(7) 0.0165(6) 0.0162(7) -0.0037(5) -0.0003(5) -0.0034(5)
C4 0.0253(7) 0.0206(7) 0.0198(7) -0.0052(6) 0.0010(6) -0.0071(6)
C5 0.0301(8) 0.0202(7) 0.0245(8) -0.0065(6) -0.0014(6) -0.0076(6)
C6 0.0319(8) 0.0189(7) 0.0243(8) -0.0083(6) -0.0029(6) 0.0010(6)
C7 0.0215(7) 0.0245(7) 0.0266(8) -0.0074(6) -0.0015(6) 0.0002(6)
C8 0.0218(7) 0.0206(7) 0.0190(7) -0.0034(6) -0.0027(6) -0.0033(6)
C9 0.0267(8) 0.0257(8) 0.0383(9) -0.0162(7) 0.0079(7) -0.0128(6)
C10 0.0241(8) 0.0390(10) 0.0516(11) -0.0217(9) -0.0014(8) -0.0083(7)
C11 0.0457(11) 0.0384(10) 0.0465(11) -0.0157(9) 0.0163(9) -0.0243(9)
C12 0.0184(7) 0.0249(7) 0.0311(8) -0.0098(6) 0.0000(6) -0.0046(6)
C13 0.0377(10) 0.0400(10) 0.0346(10) -0.0088(8) 0.0038(8) -0.0188(8)
C14 0.0282(9) 0.0411(10) 0.0379(10) -0.0161(8) -0.0045(7) -0.0096(7)
C15 0.0356(9) 0.0261(8) 0.0196(7) -0.0027(6) -0.0023(7) -0.0055(7)
C16 0.0191(7) 0.0241(7) 0.0170(7) -0.0041(6) -0.0007(5) -0.0067(5)
C17 0.0231(7) 0.0285(8) 0.0151(7) -0.0071(6) -0.0015(6) -0.0070(6)
C18 0.0168(7) 0.0270(7) 0.0210(7) -0.0121(6) -0.0005(5) -0.0062(5)
C19 0.0318(8) 0.0312(8) 0.0257(8) -0.0158(7) -0.0032(7) -0.0075(7)
C20 0.0245(7) 0.0187(7) 0.0208(7) -0.0085(6) -0.0052(6) -0.0058(5)
C21 0.0265(8) 0.0245(7) 0.0319(8) -0.0144(7) -0.0062(7) -0.0042(6)
C22 0.0353(9) 0.0229(8) 0.0405(10) -0.0147(7) -0.0103(8) 0.0013(7)
C23 0.0509(11) 0.0197(7) 0.0300(9) -0.0069(6) -0.0055(8) -0.0077(7)
C24 0.0399(9) 0.0252(8) 0.0226(8) -0.0081(6) 0.0000(7) -0.0127(7)
C25 0.0269(7) 0.0231(7) 0.0189(7) -0.0095(6) -0.0029(6) -0.0083(6)
C26 0.0213(8) 0.0278(8) 0.0521(11) -0.0198(8) -0.0027(7) -0.0026(6)
C27 0.0266(9) 0.0427(11) 0.0827(17) -0.0345(11) -0.0160(10) 0.0018(8)
C28 0.0307(9) 0.0437(11) 0.0597(13) -0.0292(10) 0.0083(9) -0.0067(8)
C29 0.0226(7) 0.0241(7) 0.0212(7) -0.0065(6) -0.0014(6) -0.0089(6)
C30 0.0261(8) 0.0505(11) 0.0265(8) -0.0110(8) -0.0045(7) -0.0102(7)
C31 0.0298(8) 0.0350(9) 0.0262(8) -0.0082(7) 0.0036(7) -0.0116(7)

loop_
_atom_type_symbol
_atom_type_description
_atom_type_scat_dispersion_real
_atom_type_scat_dispersion_imag
_atom_type_scat_source
C C 0.0033 0.0016 'International Tables Vol C Tables 4.2.6.8 and 6.1.1.4'
H H 0.0000 0.0000 'International Tables Vol C Tables 4.2.6.8 and 6.1.1.4'
Ge Ge 0.1547 1.8001 'International Tables Vol C Tables 4.2.6.8 and 6.1.1.4'
N N 0.0061 0.0033 'International Tables Vol C Tables 4.2.6.8 and 6.1.1.4'

loop_
_geom_angle_atom_site_label_1
_geom_angle_atom_site_label_2
_geom_angle_atom_site_label_3
_geom_angle
_geom_angle_site_symmetry_1
_geom_angle_site_symmetry_3
_geom_angle_publ_flag
N1 Ge1 N2 99.84(7) . . ?
N1 Ge1 N3 97.01(6) . . ?
N2 Ge1 N3 88.02(5) . . ?
C1 N1 C2 112.84(15) . . ?
C1 N1 Ge1 129.63(12) . . ?
C2 N1 Ge1 117.12(13) . . ?
C16 N2 C3 118.57(13) . . ?
C16 N2 Ge1 126.75(10) . . ?
C3 N2 Ge1 114.55(9) . . ?
C18 N3 C20 121.25(13) . . ?
C18 N3 Ge1 126.63(10) . . ?
C20 N3 Ge1 112.05(9) . . ?
C4 C3 C8 120.92(14) . . ?
C4 C3 N2 120.60(13) . . ?
C8 C3 N2 118.47(13) . . ?
C5 C4 C3 118.40(14) . . ?
C5 C4 C9 118.83(14) . . ?
C3 C4 C9 122.76(14) . . ?
C6 C5 C4 121.09(15) . . ?
C5 C6 C7 119.83(15) . . ?
C6 C7 C8 121.33(15) . . ?
C7 C8 C3 118.41(15) . . ?
C7 C8 C12 119.06(14) . . ?
C3 C8 C12 122.51(14) . . ?
C4 C9 C10 110.22(14) . . ?
C4 C9 C11 112.04(15) . . ?
C10 C9 C11 110.49(15) . . ?
C8 C12 C13 110.79(14) . . ?
C8 C12 C14 111.70(14) . . ?
C13 C12 C14 110.63(14) . . ?
N2 C16 C17 123.36(14) . . ?
N2 C16 C15 119.63(14) . . ?
C17 C16 C15 116.98(14) . . ?
C16 C17 C18 127.19(14) . . ?
N3 C18 C17 123.08(14) . . ?
N3 C18 C19 120.94(14) . . ?
C17 C18 C19 115.96(14) . . ?
C21 C20 C25 121.15(14) . . ?
C21 C20 N3 120.38(14) . . ?
C25 C20 N3 118.38(13) . . ?
C22 C21 C20 118.04(16) . . ?
C22 C21 C26 118.71(15) . . ?
C20 C21 C26 123.24(15) . . ?
C23 C22 C21 121.52(16) . . ?
C22 C23 C24 119.79(16) . . ?
C23 C24 C25 121.32(17) . . ?
C24 C25 C20 118.16(15) . . ?
C24 C25 C29 120.23(15) . . ?
C20 C25 C29 121.60(13) . . ?
C21 C26 C27 110.87(17) . . ?
C21 C26 C28 112.35(15) . . ?
C27 C26 C28 109.50(15) . . ?
C25 C29 C30 111.14(14) . . ?
C25 C29 C31 113.35(13) . . ?
C30 C29 C31 109.98(14) . . ?

loop_
_geom_bond_atom_site_label_1
_geom_bond_atom_site_label_2
_geom_bond_distance
_geom_bond_site_symmetry_2
_geom_bond_publ_flag
Ge1 N1 1.8712(14) . ?
Ge1 N2 2.0309(16) . ?
Ge1 N3 2.0563(13) . ?
N1 C1 1.446(2) . ?
N1 C2 1.452(2) . ?
N2 C16 1.333(2) . ?
N2 C3 1.4507(19) . ?
N3 C18 1.325(2) . ?
N3 C20 1.4475(19) . ?
C3 C4 1.404(2) . ?
C3 C8 1.407(2) . ?
C4 C5 1.403(2) . ?
C4 C9 1.517(2) . ?
C5 C6 1.380(2) . ?
C6 C7 1.382(2) . ?
C7 C8 1.394(2) . ?
C8 C12 1.523(2) . ?
C9 C10 1.528(3) . ?
C9 C11 1.532(2) . ?
C12 C13 1.528(2) . ?
C12 C14 1.531(2) . ?
C15 C16 1.514(2) . ?
C16 C17 1.395(2) . ?
C17 C18 1.404(2) . ?
C18 C19 1.513(2) . ?
C20 C21 1.410(2) . ?
C20 C25 1.411(2) . ?
C21 C22 1.395(2) . ?
C21 C26 1.518(2) . ?
C22 C23 1.381(3) . ?
C23 C24 1.384(3) . ?
C24 C25 1.395(2) . ?
C25 C29 1.524(2) . ?
C26 C27 1.530(3) . ?
C26 C28 1.534(3) . ?
C29 C30 1.529(2) . ?
C29 C31 1.529(2) . ?
